data_1512760
loop_
_publ_author_name
'Manoharan Muthu Tamizh'
'Benjamin F.T. Cooper'
'Charles L.B. Macdonald'
'Ramasamy Karvembu'

_publ_section_title
;
 Palladium(II) complexes with salicylideneimine based tridentate ligand
 and triphenylphosphine: Synthesis, structure and catalytic activity in
 Suzuki-Miyaura cross coupling reactions
;
_journal_name_full
;
Inorganica Chimica Acta
;
_journal_page_first 391
_journal_page_last 400
_journal_paper_doi 10.1016/j.ica.2012.08.024
_journal_volume 394
_journal_year 2013
_chemical_formula_moiety 'C35 H26 N O P Pd S'
_chemical_formula_sum 'C35 H26 N O P Pd S'
_chemical_formula_weight 646.00
_space_group_IT_number 14
_symmetry_cell_setting monoclinic
_symmetry_space_group_name_Hall '-P 2ybc'
_symmetry_space_group_name_H-M 'P 1 21/c 1'
_atom_sites_solution_hydrogens geom
_atom_sites_solution_primary direct
_atom_sites_solution_secondary difmap
_cell_angle_alpha 90.00
_cell_angle_beta 104.2240(10)
_cell_angle_gamma 90.00
_cell_formula_units_Z 4
_cell_length_a 10.7831(12)
_cell_length_b 29.070(3)
_cell_length_c 9.0339(10)
_cell_measurement_reflns_used 7280
_cell_measurement_temperature 173(2)
_cell_measurement_theta_max 28.03
_cell_measurement_theta_min 2.07
_cell_volume 2745.0(5)
_computing_cell_refinement 'Bruker SMART'
_computing_data_collection 'Bruker SMART'
_computing_data_reduction 'Bruker SAINT'
_computing_molecular_graphics 'Bruker SHELXTL'
_computing_publication_material 'Bruker SHELXTL'
_computing_structure_refinement 'SHELXL-97 (Sheldrick, 2008)'
_computing_structure_solution 'Bruker SHELXTL'
_diffrn_ambient_temperature 173(2)
_diffrn_measured_fraction_theta_full 0.986
_diffrn_measured_fraction_theta_max 0.986
_diffrn_measurement_device_type 'CCD area detector'
_diffrn_measurement_method 'phi and omega scans'
_diffrn_radiation_monochromator graphite
_diffrn_radiation_source 'fine-focus sealed tube'
_diffrn_radiation_type MoK\a
_diffrn_radiation_wavelength 0.71073
_diffrn_reflns_av_R_equivalents 0.0210
_diffrn_reflns_av_sigmaI/netI 0.0160
_diffrn_reflns_limit_h_max 13
_diffrn_reflns_limit_h_min -13
_diffrn_reflns_limit_k_max 37
_diffrn_reflns_limit_k_min -37
_diffrn_reflns_limit_l_max 11
_diffrn_reflns_limit_l_min -11
_diffrn_reflns_number 30512
_diffrn_reflns_theta_full 27.50
_diffrn_reflns_theta_max 27.50
_diffrn_reflns_theta_min 2.40
_exptl_absorpt_coefficient_mu 0.841
_exptl_absorpt_correction_T_max 0.777
_exptl_absorpt_correction_T_min 0.705
_exptl_absorpt_correction_type multi-scan
_exptl_absorpt_process_details '(SADABS; Bruker, 2000)'
_exptl_crystal_colour orange
_exptl_crystal_density_diffrn 1.563
_exptl_crystal_density_method 'not measured'
_exptl_crystal_description rod
_exptl_crystal_F_000 1312
_exptl_crystal_size_max 0.60
_exptl_crystal_size_mid 0.40
_exptl_crystal_size_min 0.30
_refine_diff_density_max 0.621
_refine_diff_density_min -0.321
_refine_diff_density_rms 0.060
_refine_ls_extinction_method none
_refine_ls_goodness_of_fit_ref 1.042
_refine_ls_hydrogen_treatment constr
_refine_ls_matrix_type full
_refine_ls_number_parameters 361
_refine_ls_number_reflns 6206
_refine_ls_number_restraints 0
_refine_ls_restrained_S_all 1.042
_refine_ls_R_factor_all 0.0269
_refine_ls_R_factor_gt 0.0239
_refine_ls_shift/su_max 0.001
_refine_ls_shift/su_mean 0.000
_refine_ls_structure_factor_coef Fsqd
_refine_ls_weighting_details 'calc w=1/[\s^2^(Fo^2^)+(0.0306P)^2^+1.7909P] where P=(Fo^2^+2Fc^2^)/3'
_refine_ls_weighting_scheme calc
_refine_ls_wR_factor_gt 0.0598
_refine_ls_wR_factor_ref 0.0614
_reflns_number_gt 5687
_reflns_number_total 6206
_reflns_threshold_expression >2\s(I)
_cod_data_source_file ICA-2013-394-391-400-1.cif
_cod_data_source_block bcin1x
_cod_original_sg_symbol_H-M P2(1)/c
_cod_database_code 1512760

loop_
_symmetry_equiv_pos_as_xyz
'x, y, z'
'-x, y+1/2, -z+1/2'
'-x, -y, -z'
'x, -y-1/2, z-1/2'

loop_
_atom_site_label
_atom_site_type_symbol
_atom_site_fract_x
_atom_site_fract_y
_atom_site_fract_z
_atom_site_U_iso_or_equiv
_atom_site_adp_type
_atom_site_occupancy
_atom_site_symmetry_multiplicity
_atom_site_calc_flag
_atom_site_refinement_flags
C3' C 1.1955(2) 0.38005(7) 0.5764(3) 0.0380(5) Uani 1 1 d .
H3' H 1.2250 0.4093 0.6175 0.046 Uiso 1 1 calc R
C4' C 1.1084(2) 0.37709(7) 0.4385(3) 0.0349(4) Uani 1 1 d .
H4' H 1.0770 0.4045 0.3850 0.042 Uiso 1 1 calc R
C5' C 1.19954(17) 0.29734(6) 0.5963(2) 0.0271(4) Uani 1 1 d .
H5' H 1.2317 0.2704 0.6523 0.033 Uiso 1 1 calc R
C6' C 1.24107(18) 0.34001(7) 0.6567(2) 0.0307(4) Uani 1 1 d .
H6' H 1.3009 0.3420 0.7531 0.037 Uiso 1 1 calc R
C1 C 0.96393(16) 0.24781(6) 0.2494(2) 0.0227(3) Uani 1 1 d .
C2 C 0.92464(17) 0.29047(6) 0.1713(2) 0.0257(4) Uani 1 1 d .
H2 H 0.8635 0.2900 0.0756 0.031 Uiso 1 1 calc R
C3 C 0.97266(18) 0.33124(6) 0.2309(2) 0.0271(4) Uani 1 1 d .
H3 H 0.9446 0.3587 0.1757 0.032 Uiso 1 1 calc R
C4 C 1.06424(17) 0.33418(6) 0.3744(2) 0.0262(4) Uani 1 1 d .
C5 C 1.11041(16) 0.29291(6) 0.4536(2) 0.0231(3) Uani 1 1 d .
C6 C 1.06235(16) 0.24852(6) 0.3865(2) 0.0221(3) Uani 1 1 d .
C7 C 1.11874(16) 0.20788(6) 0.4607(2) 0.0230(3) Uani 1 1 d .
H7 H 1.1894 0.2124 0.5459 0.028 Uiso 1 1 calc R
C8 C 1.15770(17) 0.12892(6) 0.5171(2) 0.0234(3) Uani 1 1 d .
C9 C 1.28048(18) 0.13436(7) 0.6119(2) 0.0289(4) Uani 1 1 d .
H9 H 1.3231 0.1631 0.6155 0.035 Uiso 1 1 calc R
C10 C 1.34037(19) 0.09809(7) 0.7008(2) 0.0338(4) Uani 1 1 d .
H10 H 1.4236 0.1021 0.7654 0.041 Uiso 1 1 calc R
C11 C 1.2789(2) 0.05589(7) 0.6954(2) 0.0352(4) Uani 1 1 d .
H11 H 1.3195 0.0312 0.7579 0.042 Uiso 1 1 calc R
C12 C 1.1588(2) 0.04975(6) 0.5993(2) 0.0319(4) Uani 1 1 d .
H12 H 1.1174 0.0208 0.5952 0.038 Uiso 1 1 calc R
C13 C 1.09775(17) 0.08605(6) 0.5079(2) 0.0250(4) Uani 1 1 d .
C14 C 0.62803(16) 0.09824(6) 0.1966(2) 0.0256(4) Uani 1 1 d .
C15 C 0.61398(19) 0.11896(8) 0.3309(2) 0.0353(4) Uani 1 1 d .
H15 H 0.6636 0.1453 0.3701 0.042 Uiso 1 1 calc R
C16 C 0.5276(2) 0.10118(10) 0.4075(3) 0.0456(6) Uani 1 1 d .
H16 H 0.5166 0.1158 0.4974 0.055 Uiso 1 1 calc R
C17 C 0.4578(2) 0.06232(9) 0.3531(3) 0.0465(6) Uani 1 1 d .
H17 H 0.4004 0.0498 0.4071 0.056 Uiso 1 1 calc R
C18 C 0.4710(2) 0.04175(8) 0.2215(3) 0.0450(5) Uani 1 1 d .
H18 H 0.4227 0.0150 0.1846 0.054 Uiso 1 1 calc R
C19 C 0.55527(19) 0.05989(7) 0.1411(3) 0.0344(4) Uani 1 1 d .
H19 H 0.5626 0.0459 0.0486 0.041 Uiso 1 1 calc R
C20 C 0.65045(16) 0.17102(6) -0.01166(19) 0.0220(3) Uani 1 1 d .
C21 C 0.52210(17) 0.17914(6) -0.0165(2) 0.0263(4) Uani 1 1 d .
H21 H 0.4785 0.1598 0.0389 0.032 Uiso 1 1 calc R
C22 C 0.45780(18) 0.21553(7) -0.1023(2) 0.0326(4) Uani 1 1 d .
H22 H 0.3706 0.2212 -0.1043 0.039 Uiso 1 1 calc R
C23 C 0.52025(19) 0.24348(7) -0.1845(2) 0.0346(4) Uani 1 1 d .
H23 H 0.4758 0.2682 -0.2434 0.041 Uiso 1 1 calc R
C24 C 0.64767(19) 0.23551(7) -0.1814(2) 0.0311(4) Uani 1 1 d .
H24 H 0.6902 0.2545 -0.2390 0.037 Uiso 1 1 calc R
C25 C 0.71295(17) 0.19983(6) -0.0940(2) 0.0260(4) Uani 1 1 d .
H25 H 0.8008 0.1949 -0.0900 0.031 Uiso 1 1 calc R
C26 C 0.76597(16) 0.08199(6) -0.0372(2) 0.0239(3) Uani 1 1 d .
C27 C 0.82043(19) 0.03973(7) 0.0173(2) 0.0319(4) Uani 1 1 d .
H27 H 0.8382 0.0331 0.1234 0.038 Uiso 1 1 calc R
C28 C 0.84869(19) 0.00740(7) -0.0825(3) 0.0362(5) Uani 1 1 d .
H28 H 0.8840 -0.0215 -0.0446 0.043 Uiso 1 1 calc R
C29 C 0.82583(19) 0.01686(7) -0.2365(3) 0.0374(5) Uani 1 1 d .
H29 H 0.8476 -0.0050 -0.3040 0.045 Uiso 1 1 calc R
C30 C 0.7714(2) 0.05809(8) -0.2917(2) 0.0396(5) Uani 1 1 d .
H30 H 0.7547 0.0645 -0.3978 0.047 Uiso 1 1 calc R
C31 C 0.7404(2) 0.09056(7) -0.1928(2) 0.0321(4) Uani 1 1 d .
H31 H 0.7015 0.1188 -0.2324 0.039 Uiso 1 1 calc R
N N 1.08657(13) 0.16516(5) 0.42758(16) 0.0206(3) Uani 1 1 d .
O O 0.90377(12) 0.21179(4) 0.18505(14) 0.0255(3) Uani 1 1 d .
P P 0.74037(4) 0.124568(15) 0.10110(5) 0.02056(9) Uani 1 1 d .
S S 0.94593(5) 0.077853(15) 0.38483(5) 0.03097(11) Uani 1 1 d .
Pd Pd 0.923306(12) 0.147387(4) 0.271300(14) 0.02015(5) Uani 1 1 d .

loop_
_atom_site_aniso_label
_atom_site_aniso_U_11
_atom_site_aniso_U_22
_atom_site_aniso_U_33
_atom_site_aniso_U_23
_atom_site_aniso_U_13
_atom_site_aniso_U_12
C3' 0.0399(11) 0.0221(9) 0.0518(13) -0.0089(9) 0.0108(10) -0.0064(8)
C4' 0.0396(11) 0.0192(9) 0.0471(12) 0.0015(8) 0.0133(9) -0.0010(8)
C5' 0.0260(9) 0.0236(9) 0.0331(9) -0.0018(7) 0.0099(7) -0.0011(7)
C6' 0.0259(9) 0.0298(9) 0.0366(10) -0.0044(8) 0.0078(8) -0.0048(8)
C1 0.0230(8) 0.0213(8) 0.0269(8) 0.0013(7) 0.0119(7) 0.0007(6)
C2 0.0279(9) 0.0253(9) 0.0256(8) 0.0044(7) 0.0103(7) 0.0022(7)
C3 0.0308(9) 0.0211(8) 0.0336(9) 0.0077(7) 0.0164(8) 0.0041(7)
C4 0.0275(9) 0.0211(8) 0.0342(9) 0.0006(7) 0.0157(8) -0.0016(7)
C5 0.0219(8) 0.0211(8) 0.0297(9) -0.0007(7) 0.0128(7) -0.0010(6)
C6 0.0224(8) 0.0207(8) 0.0260(8) 0.0003(6) 0.0111(7) -0.0008(6)
C7 0.0215(8) 0.0223(8) 0.0255(8) -0.0007(7) 0.0063(7) -0.0006(6)
C8 0.0259(9) 0.0207(8) 0.0250(8) 0.0014(7) 0.0091(7) 0.0036(7)
C9 0.0282(9) 0.0245(9) 0.0336(10) 0.0010(7) 0.0066(8) 0.0007(7)
C10 0.0294(10) 0.0333(10) 0.0352(10) 0.0021(8) 0.0011(8) 0.0050(8)
C11 0.0417(11) 0.0270(10) 0.0339(10) 0.0061(8) 0.0034(9) 0.0086(8)
C12 0.0419(11) 0.0207(9) 0.0313(10) 0.0025(7) 0.0055(8) 0.0019(8)
C13 0.0283(9) 0.0211(8) 0.0250(8) -0.0010(7) 0.0050(7) 0.0019(7)
C14 0.0207(8) 0.0284(9) 0.0284(9) 0.0081(7) 0.0074(7) 0.0015(7)
C15 0.0304(10) 0.0455(12) 0.0316(10) 0.0011(9) 0.0105(8) -0.0037(9)
C16 0.0348(11) 0.0724(17) 0.0325(11) 0.0085(11) 0.0137(9) 0.0020(11)
C17 0.0292(11) 0.0619(15) 0.0513(13) 0.0250(12) 0.0158(10) 0.0004(10)
C18 0.0303(11) 0.0399(12) 0.0674(16) 0.0099(11) 0.0166(10) -0.0067(9)
C19 0.0282(10) 0.0313(10) 0.0451(11) 0.0016(9) 0.0120(8) -0.0012(8)
C20 0.0228(8) 0.0216(8) 0.0212(8) -0.0013(6) 0.0045(6) 0.0006(6)
C21 0.0243(9) 0.0289(9) 0.0266(9) 0.0020(7) 0.0079(7) -0.0011(7)
C22 0.0218(9) 0.0398(11) 0.0363(10) 0.0062(9) 0.0075(8) 0.0060(8)
C23 0.0331(10) 0.0335(10) 0.0359(10) 0.0101(8) 0.0063(8) 0.0072(8)
C24 0.0316(10) 0.0299(9) 0.0327(10) 0.0086(8) 0.0096(8) -0.0004(8)
C25 0.0250(9) 0.0264(9) 0.0278(9) 0.0020(7) 0.0087(7) 0.0018(7)
C26 0.0211(8) 0.0233(8) 0.0276(9) -0.0042(7) 0.0065(7) -0.0027(7)
C27 0.0318(10) 0.0269(9) 0.0323(10) -0.0028(8) -0.0008(8) 0.0005(8)
C28 0.0295(10) 0.0248(9) 0.0489(12) -0.0099(9) -0.0006(9) 0.0038(8)
C29 0.0319(10) 0.0357(11) 0.0471(12) -0.0164(9) 0.0144(9) -0.0030(8)
C30 0.0502(13) 0.0394(11) 0.0323(10) -0.0055(9) 0.0161(9) -0.0017(10)
C31 0.0396(11) 0.0272(9) 0.0312(10) -0.0001(8) 0.0119(8) 0.0021(8)
N 0.0213(7) 0.0188(7) 0.0226(7) 0.0011(5) 0.0070(6) 0.0010(5)
O 0.0261(6) 0.0202(6) 0.0284(6) 0.0018(5) 0.0032(5) -0.0012(5)
P 0.0213(2) 0.0189(2) 0.0220(2) 0.00059(16) 0.00631(16) -0.00036(16)
S 0.0366(3) 0.0195(2) 0.0311(2) 0.00361(17) -0.00263(19) -0.00553(18)
Pd 0.02160(7) 0.01692(7) 0.02192(7) 0.00042(5) 0.00529(5) -0.00050(5)

loop_
_atom_type_symbol
_atom_type_description
_atom_type_scat_dispersion_real
_atom_type_scat_dispersion_imag
_atom_type_scat_source
C C 0.0033 0.0016 'International Tables Vol C Tables 4.2.6.8 and 6.1.1.4'
H H 0.0000 0.0000 'International Tables Vol C Tables 4.2.6.8 and 6.1.1.4'
N N 0.0061 0.0033 'International Tables Vol C Tables 4.2.6.8 and 6.1.1.4'
O O 0.0106 0.0060 'International Tables Vol C Tables 4.2.6.8 and 6.1.1.4'
P P 0.1023 0.0942 'International Tables Vol C Tables 4.2.6.8 and 6.1.1.4'
S S 0.1246 0.1234 'International Tables Vol C Tables 4.2.6.8 and 6.1.1.4'
Pd Pd -0.9988 1.0072 'International Tables Vol C Tables 4.2.6.8 and 6.1.1.4'

loop_
_geom_angle_atom_site_label_1
_geom_angle_atom_site_label_2
_geom_angle_atom_site_label_3
_geom_angle
C4' C3' C6' 119.78(18)
C4' C3' H3' 120.1
C6' C3' H3' 120.1
C3' C4' C4 121.23(19)
C3' C4' H4' 119.4
C4 C4' H4' 119.4
C6' C5' C5 121.54(18)
C6' C5' H5' 119.2
C5 C5' H5' 119.2
C5' C6' C3' 120.28(19)
C5' C6' H6' 119.9
C3' C6' H6' 119.9
O C1 C6 126.12(16)
O C1 C2 115.02(16)
C6 C1 C2 118.85(16)
C3 C2 C1 121.54(17)
C3 C2 H2 119.2
C1 C2 H2 119.2
C2 C3 C4 121.79(17)
C2 C3 H3 119.1
C4 C3 H3 119.1
C4' C4 C5 119.92(18)
C4' C4 C3 121.06(18)
C5 C4 C3 119.02(16)
C5' C5 C4 117.25(16)
C5' C5 C6 123.37(16)
C4 C5 C6 119.37(16)
C7 C6 C1 122.78(16)
C7 C6 C5 118.11(16)
C1 C6 C5 119.09(15)
N C7 C6 128.71(16)
N C7 H7 115.6
C6 C7 H7 115.6
C13 C8 C9 119.46(16)
C13 C8 N 116.58(16)
C9 C8 N 123.95(16)
C10 C9 C8 120.36(18)
C10 C9 H9 119.8
C8 C9 H9 119.8
C9 C10 C11 120.10(18)
C9 C10 H10 119.9
C11 C10 H10 119.9
C12 C11 C10 120.08(18)
C12 C11 H11 120.0
C10 C11 H11 120.0
C11 C12 C13 120.32(18)
C11 C12 H12 119.8
C13 C12 H12 119.8
C8 C13 C12 119.61(17)
C8 C13 S 120.31(13)
C12 C13 S 120.08(14)
C19 C14 C15 119.28(17)
C19 C14 P 123.47(15)
C15 C14 P 117.24(15)
C16 C15 C14 120.1(2)
C16 C15 H15 119.9
C14 C15 H15 120.0
C17 C16 C15 120.1(2)
C17 C16 H16 119.9
C15 C16 H16 119.9
C18 C17 C16 120.2(2)
C18 C17 H17 119.9
C16 C17 H17 119.9
C17 C18 C19 120.4(2)
C17 C18 H18 119.8
C19 C18 H18 119.8
C14 C19 C18 119.9(2)
C14 C19 H19 120.0
C18 C19 H19 120.0
C21 C20 C25 119.11(16)
C21 C20 P 122.08(13)
C25 C20 P 118.80(13)
C22 C21 C20 120.07(17)
C22 C21 H21 120.0
C20 C21 H21 120.0
C23 C22 C21 120.28(17)
C23 C22 H22 119.9
C21 C22 H22 119.9
C22 C23 C24 120.11(18)
C22 C23 H23 119.9
C24 C23 H23 119.9
C25 C24 C23 119.92(18)
C25 C24 H24 120.0
C23 C24 H24 120.0
C24 C25 C20 120.49(17)
C24 C25 H25 119.8
C20 C25 H25 119.8
C31 C26 C27 118.46(17)
C31 C26 P 123.06(14)
C27 C26 P 118.38(14)
C28 C27 C26 120.45(19)
C28 C27 H27 119.8
C26 C27 H27 119.8
C29 C28 C27 120.47(19)
C29 C28 H28 119.8
C27 C28 H28 119.8
C30 C29 C28 119.63(19)
C30 C29 H29 120.2
C28 C29 H29 120.2
C29 C30 C31 120.4(2)
C29 C30 H30 119.8
C31 C30 H30 119.8
C26 C31 C30 120.53(19)
C26 C31 H31 119.7
C30 C31 H31 119.7
C7 N C8 119.73(15)
C7 N Pd 122.49(12)
C8 N Pd 117.23(11)
C1 O Pd 125.76(11)
C14 P C20 104.60(8)
C14 P C26 105.62(8)
C20 P C26 105.60(8)
C14 P Pd 111.65(6)
C20 P Pd 114.51(6)
C26 P Pd 114.01(6)
C13 S Pd 98.42(6)
O Pd N 91.30(5)
O Pd S 175.72(4)
N Pd S 86.19(4)
O Pd P 91.06(4)
N Pd P 177.61(4)
S Pd P 91.428(17)

loop_
_geom_bond_atom_site_label_1
_geom_bond_atom_site_label_2
_geom_bond_distance
C3' C4' 1.366(3)
C3' C6' 1.395(3)
C3' H3' 0.9500
C4' C4 1.408(3)
C4' H4' 0.9500
C5' C6' 1.384(3)
C5' C5 1.412(3)
C5' H5' 0.9500
C6' H6' 0.9500
C1 O 1.292(2)
C1 C6 1.419(2)
C1 C2 1.438(2)
C2 C3 1.351(3)
C2 H2 0.9500
C3 C4 1.426(3)
C3 H3 0.9500
C4 C5 1.423(2)
C5 C6 1.465(2)
C6 C7 1.419(2)
C7 N 1.304(2)
C7 H7 0.9500
C8 C13 1.397(2)
C8 C9 1.398(3)
C8 N 1.431(2)
C9 C10 1.385(3)
C9 H9 0.9500
C10 C11 1.389(3)
C10 H10 0.9500
C11 C12 1.383(3)
C11 H11 0.9500
C12 C13 1.400(3)
C12 H12 0.9500
C13 S 1.7548(19)
C14 C19 1.384(3)
C14 C15 1.396(3)
C14 P 1.8194(18)
C15 C16 1.389(3)
C15 H15 0.9500
C16 C17 1.379(4)
C16 H16 0.9500
C17 C18 1.369(4)
C17 H17 0.9500
C18 C19 1.398(3)
C18 H18 0.9500
C19 H19 0.9500
C20 C21 1.394(2)
C20 C25 1.398(2)
C20 P 1.8209(18)
C21 C22 1.392(3)
C21 H21 0.9500
C22 C23 1.383(3)
C22 H22 0.9500
C23 C24 1.387(3)
C23 H23 0.9500
C24 C25 1.386(3)
C24 H24 0.9500
C25 H25 0.9500
C26 C31 1.387(3)
C26 C27 1.398(3)
C26 P 1.8274(18)
C27 C28 1.387(3)
C27 H27 0.9500
C28 C29 1.380(3)
C28 H28 0.9500
C29 C30 1.373(3)
C29 H29 0.9500
C30 C31 1.395(3)
C30 H30 0.9500
C31 H31 0.9500
N Pd 2.0342(14)
O Pd 2.0188(12)
P Pd 2.2815(5)
S Pd 2.2526(5)

loop_
_geom_torsion_atom_site_label_1
_geom_torsion_atom_site_label_2
_geom_torsion_atom_site_label_3
_geom_torsion_atom_site_label_4
_geom_torsion
C6' C3' C4' C4 -0.7(3)
C5 C5' C6' C3' -0.2(3)
C4' C3' C6' C5' 0.8(3)
O C1 C2 C3 175.24(16)
C6 C1 C2 C3 -4.8(3)
C1 C2 C3 C4 -0.3(3)
C3' C4' C4 C5 0.1(3)
C3' C4' C4 C3 179.58(19)
C2 C3 C4 C4' -176.68(18)
C2 C3 C4 C5 2.8(3)
C6' C5' C5 C4 -0.4(3)
C6' C5' C5 C6 -179.00(17)
C4' C4 C5 C5' 0.5(2)
C3 C4 C5 C5' -179.05(16)
C4' C4 C5 C6 179.13(16)
C3 C4 C5 C6 -0.4(2)
O C1 C6 C7 8.4(3)
C2 C1 C6 C7 -171.64(16)
O C1 C6 C5 -172.99(15)
C2 C1 C6 C5 7.0(2)
C5' C5 C6 C7 -7.2(2)
C4 C5 C6 C7 174.17(15)
C5' C5 C6 C1 174.07(16)
C4 C5 C6 C1 -4.5(2)
C1 C6 C7 N -6.0(3)
C5 C6 C7 N 175.35(16)
C13 C8 C9 C10 -2.5(3)
N C8 C9 C10 176.77(17)
C8 C9 C10 C11 0.4(3)
C9 C10 C11 C12 1.2(3)
C10 C11 C12 C13 -0.7(3)
C9 C8 C13 C12 3.1(3)
N C8 C13 C12 -176.28(16)
C9 C8 C13 S -177.83(14)
N C8 C13 S 2.8(2)
C11 C12 C13 C8 -1.5(3)
C11 C12 C13 S 179.39(16)
C19 C14 C15 C16 -0.1(3)
P C14 C15 C16 178.52(17)
C14 C15 C16 C17 1.7(3)
C15 C16 C17 C18 -1.6(4)
C16 C17 C18 C19 0.0(3)
C15 C14 C19 C18 -1.4(3)
P C14 C19 C18 -179.99(16)
C17 C18 C19 C14 1.5(3)
C25 C20 C21 C22 0.0(3)
P C20 C21 C22 178.94(15)
C20 C21 C22 C23 0.7(3)
C21 C22 C23 C24 -0.3(3)
C22 C23 C24 C25 -0.8(3)
C23 C24 C25 C20 1.5(3)
C21 C20 C25 C24 -1.1(3)
P C20 C25 C24 179.88(15)
C31 C26 C27 C28 0.4(3)
P C26 C27 C28 -176.16(15)
C26 C27 C28 C29 1.3(3)
C27 C28 C29 C30 -1.8(3)
C28 C29 C30 C31 0.7(3)
C27 C26 C31 C30 -1.5(3)
P C26 C31 C30 174.84(16)
C29 C30 C31 C26 1.0(3)
C6 C7 N C8 179.37(16)
C6 C7 N Pd -9.4(2)
C13 C8 N C7 160.98(16)
C9 C8 N C7 -18.3(3)
C13 C8 N Pd -10.7(2)
C9 C8 N Pd 169.96(14)
C6 C1 O Pd 5.4(2)
C2 C1 O Pd -174.57(11)
C19 C14 P C20 95.63(17)
C15 C14 P C20 -82.95(16)
C19 C14 P C26 -15.55(18)
C15 C14 P C26 165.86(15)
C19 C14 P Pd -140.00(15)
C15 C14 P Pd 41.42(16)
C21 C20 P C14 -2.15(17)
C25 C20 P C14 176.82(14)
C21 C20 P C26 109.04(15)
C25 C20 P C26 -71.98(15)
C21 C20 P Pd -124.69(14)
C25 C20 P Pd 54.29(15)
C31 C26 P C14 121.31(16)
C27 C26 P C14 -62.32(16)
C31 C26 P C20 10.83(18)
C27 C26 P C20 -172.80(14)
C31 C26 P Pd -115.74(15)
C27 C26 P Pd 60.63(15)
C8 C13 S Pd 4.96(15)
C12 C13 S Pd -175.93(14)
C1 O Pd N -14.74(14)
C1 O Pd S 39.3(6)
C1 O Pd P 164.90(13)
C7 N Pd O 16.15(14)
C8 N Pd O -172.37(12)
C7 N Pd S -160.37(13)
C8 N Pd S 11.10(11)
C7 N Pd P -155.2(9)
C8 N Pd P 16.2(11)
C13 S Pd O -61.9(5)
C13 S Pd N -7.67(7)
C13 S Pd P 172.54(6)
C14 P Pd O -126.12(7)
C20 P Pd O -7.49(7)
C26 P Pd O 114.28(7)
C14 P Pd N 45.3(10)
C20 P Pd N 163.9(10)
C26 P Pd N -74.3(10)
C14 P Pd S 50.40(7)
C20 P Pd S 169.03(6)
C26 P Pd S -69.20(7)
